data_1550669
loop_
_publ_author_name
'Kong, Xiang-Jing'
'He, Tao'
'Zhang, Yongzheng'
'Wu, Xue-Qian'
'Wang, Si-Nan'
'Xu, Ming-Ming'
'Si, Guang-Rui'
'Li, Jian-Rong Jeff'

_publ_section_title
;
 Constructing New Metal-Organic Frameworks with Complicated Ligands
 Generated from &#x201C;One-Pot&#x201D; In Situ Reactions
;
_journal_name_full 'Chemical Science'
_journal_paper_doi 10.1039/C9SC00178F
_journal_year 2019
_chemical_formula_moiety '2(C28.5 H6 N3 O19 Zr3)'
_chemical_formula_sum 'C57 H12 N6 O38 Zr6'
_chemical_formula_weight 1936.05
_space_group_crystal_system cubic
_space_group_IT_number 229
_space_group_name_Hall '-I 4 2 3'
_space_group_name_H-M_alt 'I m -3 m'
_symmetry_space_group_name_Hall '-I 4 2 3'
_symmetry_space_group_name_H-M 'I m -3 m'
_atom_sites_solution_hydrogens geom
_atom_sites_solution_primary dual
_audit_creation_date 2018-09-07
_audit_creation_method
;
Olex2 1.2
(compiled 2018.05.29 svn.r3508 for OlexSys, GUI svn.r5506)
;
_audit_update_record
;
2019-01-04 deposited with the CCDC.    2019-02-28 downloaded from the CCDC.
;
_cell_angle_alpha 90
_cell_angle_beta 90
_cell_angle_gamma 90
_cell_formula_units_Z 2
_cell_length_a 19.225(2)
_cell_length_b 19.225(2)
_cell_length_c 19.225(2)
_cell_measurement_reflns_used 359
_cell_measurement_temperature 173.01(10)
_cell_measurement_theta_max 56.5890
_cell_measurement_theta_min 4.5520
_cell_volume 7105.6(13)
_computing_cell_refinement 'CrysAlisPro 1.171.39.32a (Rigaku OD, 2017)'
_computing_data_collection 'CrysAlisPro 1.171.39.32a (Rigaku OD, 2017)'
_computing_data_reduction 'CrysAlisPro 1.171.39.32a (Rigaku OD, 2017)'
_computing_molecular_graphics 'Olex2 (Dolomanov et al., 2009)'
_computing_publication_material 'Olex2 (Dolomanov et al., 2009)'
_computing_structure_refinement 'ShelXL (Sheldrick, 2015)'
_computing_structure_solution 'ShelXT (Sheldrick, 2015)'
_diffrn_ambient_environment N~2~
_diffrn_ambient_temperature 173.01(10)
_diffrn_detector 'CCD plate'
_diffrn_detector_area_resol_mean 10.3376
_diffrn_detector_type AtlasS2
_diffrn_measured_fraction_theta_full 0.997
_diffrn_measured_fraction_theta_max 0.997
_diffrn_measurement_details
;
List of Runs (angles in degrees, time in seconds):

  # Type    Start    End  Width  t~exp~   \w     \q     \k     \f   Frames
#--------------------------------------------------------------------------
  1  \w    -84.00 -27.00   1.00   15.00    --  -41.69 125.00-180.00   57
  2  \w    153.00 178.00   1.00   25.00    --  107.13  78.00 137.00   25
  3  \w     34.00 107.00   1.00   25.00    --  107.13 -94.00-120.00   73
;
_diffrn_measurement_device 'four-circle diffractometer'
_diffrn_measurement_device_type 'SuperNova, Dual, Cu at home/near, AtlasS2'
_diffrn_measurement_method '\w scans'
_diffrn_orient_matrix_type 'CrysAlisPro convention (1999,Acta A55,543-557)'
_diffrn_orient_matrix_UB_11 0.0724163000
_diffrn_orient_matrix_UB_12 -0.0065587000
_diffrn_orient_matrix_UB_13 -0.0350022000
_diffrn_orient_matrix_UB_21 0.0350348000
_diffrn_orient_matrix_UB_22 0.0064072000
_diffrn_orient_matrix_UB_23 0.0711961000
_diffrn_orient_matrix_UB_31 -0.0029213000
_diffrn_orient_matrix_UB_32 -0.0796022000
_diffrn_orient_matrix_UB_33 0.0086312000
_diffrn_radiation_monochromator mirror
_diffrn_radiation_probe x-ray
_diffrn_radiation_type CuK\a
_diffrn_radiation_wavelength 1.54178
_diffrn_reflns_av_R_equivalents 0.0956
_diffrn_reflns_av_unetI/netI 0.0490
_diffrn_reflns_Laue_measured_fraction_full 0.997
_diffrn_reflns_Laue_measured_fraction_max 0.997
_diffrn_reflns_limit_h_max 21
_diffrn_reflns_limit_h_min -20
_diffrn_reflns_limit_k_max 0
_diffrn_reflns_limit_k_min -22
_diffrn_reflns_limit_l_max 8
_diffrn_reflns_limit_l_min -13
_diffrn_reflns_number 2912
_diffrn_reflns_point_group_measured_fraction_full 0.997
_diffrn_reflns_point_group_measured_fraction_max 0.997
_diffrn_reflns_theta_full 63.488
_diffrn_reflns_theta_max 63.488
_diffrn_reflns_theta_min 4.600
_diffrn_source 'micro-focus sealed X-ray tube'
_diffrn_source_type 'SuperNova (Cu) X-ray Source'
_exptl_absorpt_coefficient_mu 3.927
_exptl_absorpt_correction_T_max 1.00000
_exptl_absorpt_correction_T_min 0.13456
_exptl_absorpt_correction_type multi-scan
_exptl_absorpt_process_details
;
CrysAlisPro 1.171.39.32a (Rigaku Oxford Diffraction, 2017)
Empirical absorption correction using spherical harmonics,
 implemented in SCALE3 ABSPACK scaling algorithm.
;
_exptl_crystal_colour 'dark grey'
_exptl_crystal_density_diffrn 0.905
_exptl_crystal_description block
_exptl_crystal_F_000 1880
_exptl_crystal_size_max 0.06
_exptl_crystal_size_mid 0.06
_exptl_crystal_size_min 0.06
_refine_diff_density_max 1.047
_refine_diff_density_min -0.771
_refine_diff_density_rms 0.155
_refine_ls_extinction_method none
_refine_ls_goodness_of_fit_ref 1.116
_refine_ls_hydrogen_treatment constr
_refine_ls_matrix_type full
_refine_ls_number_parameters 69
_refine_ls_number_reflns 612
_refine_ls_number_restraints 104
_refine_ls_restrained_S_all 1.043
_refine_ls_R_factor_all 0.1529
_refine_ls_R_factor_gt 0.1155
_refine_ls_shift/su_max 0.002
_refine_ls_shift/su_mean 0.000
_refine_ls_structure_factor_coef Fsqd
_refine_ls_weighting_details 'w=1/[\s^2^(Fo^2^)+(0.3000P)^2^] where P=(Fo^2^+2Fc^2^)/3'
_refine_ls_weighting_scheme calc
_refine_ls_wR_factor_gt 0.3515
_refine_ls_wR_factor_ref 0.4127
_reflns_Friedel_coverage 0.000
_reflns_number_gt 377
_reflns_number_total 612
_reflns_threshold_expression 'I > 2\s(I)'
_cod_data_source_file c9sc00178f2.cif
_cod_data_source_block BUT-109(Zr)
_cod_original_cell_volume 7105(2)
_cod_database_code 1550669
_shelx_shelxl_version_number 2018/3
_chemical_oxdiff_formula 'C H O N Zr'
_shelx_space_group_comment
;
The symmetry employed for this shelxl refinement is uniquely defined
by the following loop, which should always be used as a source of
symmetry information in preference to the above space-group names.
They are only intended as comments.
;
_shelx_estimated_absorpt_t_max 0.798
_shelx_estimated_absorpt_t_min 0.798
_reflns_odcompleteness_completeness 99.67
_reflns_odcompleteness_iscentric 1
_reflns_odcompleteness_theta 63.60
_olex2_refinement_description
;
1. Fixed Uiso
 At 1.2 times of:
  All C(H) groups
2. Restrained distances
 C2-C3
 1.35 with sigma of 0.01
 C3-C4
 1.45 with sigma of 0.02
 C4-C5
 1.34 with sigma of 0.01
 C5-N1
 1.48 with sigma of 0.02
 N1-C6
 1.4 with sigma of 0.02
3. Rigid bond restraints
 All non-hydrogen atoms
 with sigma for 1-2 distances of 0.01 and sigma for 1-3 distances of 0.01
4. Uiso/Uaniso restraints and constraints
All non-hydrogen atoms have similar U: within 2A with sigma of 0.04 and sigma
for terminal atoms of 0.08
Uanis(O1) \\sim Ueq: with sigma of 0.01 and sigma for terminal atoms of 0.01
5. Others
 Fixed Sof: C2(0.1875) C3(0.125) H3(0.125) C4(0.125) H4(0.125) N1(0.125)
 C5(0.0625) O3(0.125) C6(0.125) C8(0.0625) C7(0.125) C9(0.125)
6.a Aromatic/amide H refined with riding coordinates:
 C3(H3), C4(H4)
;
_olex2_submission_special_instructions 'No special instructions were received'
_oxdiff_exptl_absorpt_empirical_details
;
Empirical correction (ABSPACK) includes:
- Absorption correction using spherical harmonics
- Frame scaling
- Detector area scaling
;
_oxdiff_exptl_absorpt_empirical_full_max 3.845
_oxdiff_exptl_absorpt_empirical_full_min 0.347

loop_
_space_group_symop_operation_xyz
'x, y, z'
'-x, -y, z'
'-x, y, -z'
'x, -y, -z'
'z, x, y'
'z, -x, -y'
'-z, -x, y'
'-z, x, -y'
'y, z, x'
'-y, z, -x'
'y, -z, -x'
'-y, -z, x'
'y, x, -z'
'-y, -x, -z'
'y, -x, z'
'-y, x, z'
'x, z, -y'
'-x, z, y'
'-x, -z, -y'
'x, -z, y'
'z, y, -x'
'z, -y, x'
'-z, y, x'
'-z, -y, -x'
'x+1/2, y+1/2, z+1/2'
'-x+1/2, -y+1/2, z+1/2'
'-x+1/2, y+1/2, -z+1/2'
'x+1/2, -y+1/2, -z+1/2'
'z+1/2, x+1/2, y+1/2'
'z+1/2, -x+1/2, -y+1/2'
'-z+1/2, -x+1/2, y+1/2'
'-z+1/2, x+1/2, -y+1/2'
'y+1/2, z+1/2, x+1/2'
'-y+1/2, z+1/2, -x+1/2'
'y+1/2, -z+1/2, -x+1/2'
'-y+1/2, -z+1/2, x+1/2'
'y+1/2, x+1/2, -z+1/2'
'-y+1/2, -x+1/2, -z+1/2'
'y+1/2, -x+1/2, z+1/2'
'-y+1/2, x+1/2, z+1/2'
'x+1/2, z+1/2, -y+1/2'
'-x+1/2, z+1/2, y+1/2'
'-x+1/2, -z+1/2, -y+1/2'
'x+1/2, -z+1/2, y+1/2'
'z+1/2, y+1/2, -x+1/2'
'z+1/2, -y+1/2, x+1/2'
'-z+1/2, y+1/2, x+1/2'
'-z+1/2, -y+1/2, -x+1/2'
'-x, -y, -z'
'x, y, -z'
'x, -y, z'
'-x, y, z'
'-z, -x, -y'
'-z, x, y'
'z, x, -y'
'z, -x, y'
'-y, -z, -x'
'y, -z, x'
'-y, z, x'
'y, z, -x'
'-y, -x, z'
'y, x, z'
'-y, x, -z'
'y, -x, -z'
'-x, -z, y'
'x, -z, -y'
'x, z, y'
'-x, z, -y'
'-z, -y, x'
'-z, y, -x'
'z, -y, -x'
'z, y, x'
'-x+1/2, -y+1/2, -z+1/2'
'x+1/2, y+1/2, -z+1/2'
'x+1/2, -y+1/2, z+1/2'
'-x+1/2, y+1/2, z+1/2'
'-z+1/2, -x+1/2, -y+1/2'
'-z+1/2, x+1/2, y+1/2'
'z+1/2, x+1/2, -y+1/2'
'z+1/2, -x+1/2, y+1/2'
'-y+1/2, -z+1/2, -x+1/2'
'y+1/2, -z+1/2, x+1/2'
'-y+1/2, z+1/2, x+1/2'
'y+1/2, z+1/2, -x+1/2'
'-y+1/2, -x+1/2, z+1/2'
'y+1/2, x+1/2, z+1/2'
'-y+1/2, x+1/2, -z+1/2'
'y+1/2, -x+1/2, -z+1/2'
'-x+1/2, -z+1/2, y+1/2'
'x+1/2, -z+1/2, -y+1/2'
'x+1/2, z+1/2, y+1/2'
'-x+1/2, z+1/2, -y+1/2'
'-z+1/2, -y+1/2, x+1/2'
'-z+1/2, y+1/2, -x+1/2'
'z+1/2, -y+1/2, -x+1/2'
'z+1/2, y+1/2, x+1/2'

loop_
_atom_site_label
_atom_site_type_symbol
_atom_site_fract_x
_atom_site_fract_y
_atom_site_fract_z
_atom_site_U_iso_or_equiv
_atom_site_adp_type
_atom_site_occupancy
_atom_site_site_symmetry_order
_atom_site_calc_flag
_atom_site_refinement_flags_posn
_atom_site_refinement_flags_adp
_atom_site_refinement_flags_occupancy
Zr1 Zr 0.500000 0.500000 0.37097(7) 0.0757(4) Uani 1 8 d S TU P
O1 O 0.4352(3) 0.5648(3) 0.4352(3) 0.088(2) Uani 1 6 d S TU P
O2 O 0.3993(4) 0.500000 0.3144(4) 0.1035(18) Uani 1 2 d S TU P
C1 C 0.3330(5) 0.500000 0.3330(5) 0.108(3) Uani 1 4 d S TU P
C2 C 0.2827(3) 0.500000 0.2827(3) 0.115(4) Uani 0.75 4 d DS TU P
C3 C 0.3011(6) 0.500000 0.2150(3) 0.101(5) Uani 0.25 2 d DS TU P
H3 H 0.348067 0.500000 0.203259 0.121 Uiso 0.25 2 calc RS T P
C4 C 0.2498(3) 0.500000 0.1604(5) 0.106(5) Uani 0.25 2 d DS TU P
H4 H 0.261023 0.500000 0.113362 0.127 Uiso 0.25 2 calc RS T P
N1 N 0.1299(3) 0.500000 0.1299(3) 0.099(2) Uani 0.5 4 d DS TU P
C5 C 0.1843(3) 0.500000 0.1843(3) 0.087(4) Uani 0.25 4 d DS TU P
O3 O 0.1297(6) 0.3836(13) 0.1297(6) 0.113(3) Uani 0.25 2 d S TU P
C6 C 0.1069(6) 0.4352(6) 0.1069(6) 0.095(2) Uani 0.25 2 d DS TU P
C8 C 0.0272(10) 0.500000 0.0272(10) 0.078(4) Uani 0.25 4 d S TU P
C7 C 0.0519(8) 0.4402(16) 0.0519(8) 0.080(2) Uani 0.25 2 d S TU P
C9 C 0.000000 0.3701(13) 0.0411(11) 0.064(4) Uani 0.25 2 d S TU P

loop_
_atom_site_aniso_label
_atom_site_aniso_U_11
_atom_site_aniso_U_22
_atom_site_aniso_U_33
_atom_site_aniso_U_23
_atom_site_aniso_U_13
_atom_site_aniso_U_12
Zr1 0.0779(5) 0.0779(5) 0.0712(8) 0.000 0.000 0.000
O1 0.088(2) 0.088(2) 0.088(2) -0.018(2) 0.018(2) -0.018(2)
O2 0.105(3) 0.112(4) 0.094(3) 0.000 -0.029(3) 0.000
C1 0.101(2) 0.121(8) 0.101(2) 0.000 -0.029(4) 0.000
C2 0.098(2) 0.147(11) 0.098(2) 0.000 -0.026(4) 0.000
C3 0.061(5) 0.141(14) 0.100(4) 0.000 -0.033(4) 0.000
C4 0.079(4) 0.133(13) 0.106(5) 0.000 -0.043(4) 0.000
N1 0.095(3) 0.108(4) 0.095(3) 0.000 -0.074(3) 0.000
C5 0.077(3) 0.109(11) 0.077(3) 0.000 -0.057(3) 0.000
O3 0.116(4) 0.108(4) 0.116(4) 0.006(3) -0.103(5) 0.006(3)
C6 0.091(3) 0.104(4) 0.091(3) 0.0060(19) -0.076(3) 0.0060(19)
C8 0.080(6) 0.074(4) 0.080(6) 0.000 -0.063(6) 0.000
C7 0.078(3) 0.082(5) 0.078(3) 0.002(2) -0.066(3) 0.002(2)
C9 0.084(7) 0.069(4) 0.038(9) -0.029(6) 0.000 0.000

loop_
_atom_type_symbol
_atom_type_description
_atom_type_scat_dispersion_real
_atom_type_scat_dispersion_imag
_atom_type_scat_source
C C 0.0181 0.0091 'International Tables Vol C Tables 4.2.6.8 and 6.1.1.4'
H H 0.0000 0.0000 'International Tables Vol C Tables 4.2.6.8 and 6.1.1.4'
N N 0.0311 0.0180 'International Tables Vol C Tables 4.2.6.8 and 6.1.1.4'
O O 0.0492 0.0322 'International Tables Vol C Tables 4.2.6.8 and 6.1.1.4'
Zr Zr -0.1862 2.2449 'International Tables Vol C Tables 4.2.6.8 and 6.1.1.4'

loop_
_geom_angle_atom_site_label_1
_geom_angle_atom_site_label_2
_geom_angle_atom_site_label_3
_geom_angle
_geom_angle_site_symmetry_1
_geom_angle_site_symmetry_3
Zr1 Zr1 Zr1 60.0 57_666 53_666
Zr1 Zr1 Zr1 60.0 57_666 5
Zr1 Zr1 Zr1 60.0 9 5
Zr1 Zr1 Zr1 90.0 57_666 9
Zr1 Zr1 Zr1 60.0 53_666 9
Zr1 Zr1 Zr1 90.0 53_666 5
O1 Zr1 Zr1 35.39(14) 2_665 53_666
O1 Zr1 Zr1 90.2(2) . 9
O1 Zr1 Zr1 35.39(14) . 57_666
O1 Zr1 Zr1 35.39(14) . 5
O1 Zr1 Zr1 35.38(14) 51_565 9
O1 Zr1 Zr1 35.39(14) 52_655 53_666
O1 Zr1 Zr1 90.2(2) . 53_666
O1 Zr1 Zr1 35.38(14) 52_655 57_666
O1 Zr1 Zr1 35.38(14) 2_665 9
O1 Zr1 Zr1 90.2(2) 2_665 5
O1 Zr1 Zr1 90.2(2) 51_565 57_666
O1 Zr1 Zr1 90.2(2) 52_655 9
O1 Zr1 Zr1 90.2(2) 52_655 5
O1 Zr1 Zr1 90.2(2) 2_665 57_666
O1 Zr1 Zr1 35.39(14) 51_565 5
O1 Zr1 Zr1 90.2(2) 51_565 53_666
O1 Zr1 O1 70.8(3) . 52_655
O1 Zr1 O1 110.0(6) . 2_665
O1 Zr1 O1 70.8(3) 52_655 2_665
O1 Zr1 O1 70.8(3) . 51_565
O1 Zr1 O1 110.0(6) 52_655 51_565
O1 Zr1 O1 70.8(3) 2_665 51_565
O1 Zr1 O2 77.1(3) 52_655 2_665
O1 Zr1 O2 77.1(3) 51_565 .
O1 Zr1 O2 141.81(7) . 2_665
O1 Zr1 O2 141.81(7) 52_655 62
O1 Zr1 O2 77.1(3) 52_655 61_665
O1 Zr1 O2 141.81(7) 51_565 61_665
O1 Zr1 O2 141.81(7) . 62
O1 Zr1 O2 77.1(3) . 61_665
O1 Zr1 O2 141.81(7) 52_655 .
O1 Zr1 O2 141.81(7) 2_665 .
O1 Zr1 O2 77.1(3) 2_665 62
O1 Zr1 O2 77.1(3) 2_665 2_665
O1 Zr1 O2 77.1(3) 51_565 62
O1 Zr1 O2 141.81(7) 2_665 61_665
O1 Zr1 O2 141.81(7) 51_565 2_665
O1 Zr1 O2 77.1(3) . .
O2 Zr1 Zr1 164.33(19) . 53_666
O2 Zr1 Zr1 74.33(19) . 5
O2 Zr1 Zr1 74.33(19) 62 9
O2 Zr1 Zr1 110.27(12) 2_665 9
O2 Zr1 Zr1 110.27(12) 61_665 5
O2 Zr1 Zr1 74.33(19) 61_665 57_666
O2 Zr1 Zr1 164.33(19) 2_665 5
O2 Zr1 Zr1 164.33(19) 62 57_666
O2 Zr1 Zr1 110.27(12) 61_665 53_666
O2 Zr1 Zr1 110.27(12) 62 53_666
O2 Zr1 Zr1 164.33(19) 61_665 9
O2 Zr1 Zr1 74.33(19) 2_665 53_666
O2 Zr1 Zr1 110.27(12) . 9
O2 Zr1 Zr1 110.27(12) 62 5
O2 Zr1 Zr1 110.27(12) . 57_666
O2 Zr1 Zr1 110.27(12) 2_665 57_666
O2 Zr1 O2 76.12(16) . 62
O2 Zr1 O2 121.3(4) 62 61_665
O2 Zr1 O2 76.12(16) . 61_665
O2 Zr1 O2 76.12(16) 61_665 2_665
O2 Zr1 O2 121.3(4) . 2_665
O2 Zr1 O2 76.12(16) 62 2_665
Zr1 O1 Zr1 109.2(3) 57_666 .
Zr1 O1 Zr1 109.2(3) 57_666 5
Zr1 O1 Zr1 109.2(3) 5 .
C1 O2 Zr1 135.0(7) . .
O2 C1 O2 121.3(12) 22_565 .
O2 C1 C2 119.3(6) . .
O2 C1 C2 119.3(6) 22_565 .
C3 C2 C1 119.7(6) 22_565 .
C3 C2 C1 119.7(6) . .
C3 C2 C3 120.5(12) . 22_565
C2 C3 C4 121.5(10) . .
C5 C4 C3 113.2(9) . .
C6 N1 C5 116.7(7) . .
C6 N1 C5 116.7(7) 51_565 .
C6 N1 C6 126.6(14) 51_565 .
C4 C5 C4 130.1(11) 22_565 .
C4 C5 N1 115.0(6) . .
C4 C5 N1 115.0(6) 22_565 .
N1 C6 C7 113.0(15) . .
O3 C6 N1 121.3(16) . .
O3 C6 C7 125.7(18) . .
C8 C8 C8 44.997(1) 50 49_565
C8 C8 C8 89.994(8) 50 2_565
C8 C8 C8 44.997(4) 2_565 49_565
C8 C8 C7 110.8(9) 2_565 .
C8 C8 C7 110.8(9) 2_565 51_565
C8 C8 C7 110.8(9) 50 51_565
C8 C8 C7 103.9(7) 2_565 4_565
C8 C8 C7 39.3(8) 2_565 2_565
C8 C8 C7 110.8(9) 50 .
C8 C8 C7 67.9(8) 49_565 2_565
C8 C8 C7 39.3(8) 50 4_565
C8 C8 C7 67.9(8) 49_565 50
C8 C8 C7 39.3(8) 2_565 52
C8 C8 C7 103.9(7) 50 2_565
C8 C8 C7 39.3(8) 50 50
C8 C8 C7 67.9(8) 49_565 4_565
C8 C8 C7 103.9(7) 2_565 50
C8 C8 C7 103.9(7) 50 52
C8 C8 C7 67.9(8) 49_565 52
C7 C8 C8 120.2(14) . 49_565
C7 C8 C8 120.2(14) 51_565 49_565
C7 C8 C7 71.5(13) 51_565 2_565
C7 C8 C7 91.7(15) 52 50
C7 C8 C7 134.1(7) 51_565 50
C7 C8 C7 135.7(15) 50 2_565
C7 C8 C7 134.1(7) 51_565 52
C7 C8 C7 135.7(15) 52 4_565
C7 C8 C7 134.1(7) . 2_565
C7 C8 C7 91.7(15) 4_565 2_565
C7 C8 C7 71.5(13) . 52
C7 C8 C7 120(3) 51_565 .
C7 C8 C7 71.7(16) 50 4_565
C7 C8 C7 71.5(13) 51_565 4_565
C7 C8 C7 71.7(16) 52 2_565
C7 C8 C7 71.5(13) . 50
C7 C8 C7 134.1(7) . 4_565
C6 C7 C8 138.9(16) . 2_565
C6 C7 C8 138.9(16) . 50
C6 C7 C7 134.88(8) . 52
C6 C7 C7 134.88(8) . 50
C6 C7 C9 116.9(18) . .
C6 C7 C9 116.9(18) . 21
C8 C7 C6 124(2) . .
C8 C7 C8 29.9(12) . 2_565
C8 C7 C8 29.9(12) . 50
C8 C7 C8 44.3(15) 2_565 50
C8 C7 C7 69.2(9) . 50
C8 C7 C7 76.1(7) 50 52
C8 C7 C7 76.1(7) 2_565 50
C8 C7 C7 69.2(9) . 52
C8 C7 C7 39.3(8) 50 50
C8 C7 C7 39.3(8) 2_565 52
C8 C7 C9 115.9(17) . 21
C8 C7 C9 115.9(17) . .
C7 C7 C7 89.999(1) 50 52
C9 C7 C8 88.9(10) . 2_565
C9 C7 C8 103.3(13) . 50
C9 C7 C8 103.3(13) 21 2_565
C9 C7 C8 88.9(10) 21 50
C9 C7 C7 83.0(9) . 50
C9 C7 C7 83.0(9) 21 52
C9 C7 C7 53.8(9) . 52
C9 C7 C7 53.8(9) 21 50
C9 C7 C9 38.7(13) . 21
C7 C9 C7 72.4(17) . 52
C9 C9 C7 97.0(9) 50 52
C9 C9 C7 120.3(10) 21 52
C9 C9 C7 70.7(7) 21 .
C9 C9 C7 97.0(9) 50 .
C9 C9 C7 70.7(7) 70 52
C9 C9 C7 120.3(10) 70 .
C9 C9 C9 45.000(2) 70 50
C9 C9 C9 45.000(4) 21 50
C9 C9 C9 90.000(7) 70 21

loop_
_geom_bond_atom_site_label_1
_geom_bond_atom_site_label_2
_geom_bond_distance
_geom_bond_site_symmetry_2
Zr1 Zr1 3.5079(19) 57_666
Zr1 Zr1 3.5079(19) 9
Zr1 Zr1 3.5079(19) 5
Zr1 Zr1 3.5079(19) 53_666
Zr1 O1 2.151(4) .
Zr1 O1 2.151(4) 2_665
Zr1 O1 2.151(4) 52_655
Zr1 O1 2.151(4) 51_565
Zr1 O2 2.220(7) .
Zr1 O2 2.220(7) 61_665
Zr1 O2 2.220(7) 62
Zr1 O2 2.220(7) 2_665
O2 C1 1.324(10) .
C1 C2 1.369(17) .
C2 C3 1.349(7) .
C2 C3 1.349(7) 22_565
C3 C4 1.439(11) .
C4 C5 1.341(6) .
N1 C5 1.478(11) .
N1 C6 1.395(12) .
N1 C6 1.395(12) 51_565
O3 C6 1.17(3) .
C6 C7 1.50(3) .
C8 C8 1.05(4) 50
C8 C8 1.05(4) 2_565
C8 C8 1.48(5) 49_565
C8 C7 1.33(3) .
C8 C7 1.96(3) 52
C8 C7 1.33(3) 51_565
C8 C7 1.96(3) 4_565
C8 C7 1.96(3) 2_565
C8 C7 1.96(3) 50
C7 C7 1.99(3) 50
C7 C7 1.99(3) 52
C7 C9 1.69(3) .
C7 C9 1.69(3) 21
C9 C9 1.12(3) 21
C9 C9 1.12(3) 70
C9 C9 1.58(4) 50

loop_
_smtbx_masks_void_nr
_smtbx_masks_void_average_x
_smtbx_masks_void_average_y
_smtbx_masks_void_average_z
_smtbx_masks_void_volume
_smtbx_masks_void_count_electrons
1 0.000 0.250 0.500 21.6 1.5
2 0.000 0.500 0.250 21.6 1.5
3 0.000 0.500 0.750 21.6 1.5
4 0.000 0.750 0.500 21.6 1.6
5 0.250 0.250 0.250 165.3 12.1
6 0.250 0.250 0.750 165.3 12.1
7 0.250 0.750 0.250 165.3 12.1
8 0.250 0.750 0.750 165.3 12.1
9 0.250 0.000 0.500 21.6 1.5
10 0.250 0.500 0.000 21.6 1.8
11 0.500 0.000 0.250 21.6 1.5
12 0.500 0.000 0.750 21.6 1.5
13 0.500 0.250 0.000 21.6 1.6
14 0.500 0.750 0.000 21.6 1.5
15 0.750 0.250 0.250 165.3 12.1
16 0.750 0.250 0.750 165.3 12.1
17 0.750 0.750 0.250 165.3 12.1
18 0.750 0.750 0.750 165.3 12.1
19 0.750 0.000 0.500 21.6 1.8
20 0.750 0.500 0.000 21.6 1.5
